data_7048759
loop_
_publ_author_name
'Vignesh, Kuduva R.'
'Alexandropoulos, Dimitris I.'
'Dolinar, Brian S.'
'Dunbar, Kim R.'

_publ_section_title
;
 Hard versus soft: zero-field dinuclear Dy(iii) oxygen bridged SMM and
 theoretical predictions of the sulfur and selenium analogues.
;
_journal_issue 9
_journal_name_full 'Dalton transactions (Cambridge, England : 2003)'
_journal_page_first 2872
_journal_page_last 2876
_journal_paper_doi 10.1039/c9dt00324j
_journal_volume 48
_journal_year 2019
_chemical_formula_moiety 'C46 H58 Dy2 N2 O14, 2(N O3), 4(C2 H3 N)'
_chemical_formula_sum 'C54 H70 Dy2 N8 O20'
_chemical_formula_weight 1476.18
_space_group_crystal_system triclinic
_space_group_IT_number 2
_space_group_name_Hall '-P 1'
_space_group_name_H-M_alt 'P -1'
_symmetry_space_group_name_Hall '-P 1'
_symmetry_space_group_name_H-M 'P -1'
_atom_sites_solution_hydrogens mixed
_atom_sites_solution_primary iterative
_audit_creation_date 2018-11-07
_audit_creation_method
;
Olex2 1.2
(compiled 2018.05.29 svn.r3508 for OlexSys, GUI svn.r5506)
;
_audit_update_record
;
2018-11-21 deposited with the CCDC.
2019-01-24 downloaded from the CCDC.
;
_cell_angle_alpha 63.5140(10)
_cell_angle_beta 85.6460(10)
_cell_angle_gamma 80.8900(10)
_cell_formula_units_Z 1
_cell_length_a 10.5842(3)
_cell_length_b 12.0661(4)
_cell_length_c 12.7702(4)
_cell_measurement_reflns_used 9893
_cell_measurement_temperature 110.0
_cell_measurement_theta_max 25.71
_cell_measurement_theta_min 2.56
_cell_volume 1441.27(8)
_computing_cell_refinement 'SAINT+ Ver. 8.34A (Bruker-AXS, 2014)'
_computing_data_collection 'APEX3(Bruker-AXS, 2015)'
_computing_data_reduction 'SAINT+ Ver. 8.34A (Bruker-AXS, 2014)'
_computing_molecular_graphics 'Olex2 (Dolomanov et al., 2009)'
_computing_publication_material 'Olex2 (Dolomanov et al., 2009)'
_computing_structure_refinement 'XL (Sheldrick, 2008)'
_computing_structure_solution 'olex2.solve (Bourhis et al., 2015)'
_diffrn_ambient_temperature 110.0
_diffrn_detector_area_resol_mean 7.9
_diffrn_detector_type 'CMOS area detector'
_diffrn_measured_fraction_theta_full 0.999
_diffrn_measured_fraction_theta_max 0.999
_diffrn_measurement_device 'three-circle diffractometer'
_diffrn_measurement_device_type 'Bruker PHOTON area detector'
_diffrn_measurement_method '0.5\ \w and 0.5\ \f scans'
_diffrn_radiation_collimation 'focusing mirrors'
_diffrn_radiation_monochromator 'mirror optics'
_diffrn_radiation_probe x-ray
_diffrn_radiation_type MoK\a
_diffrn_radiation_wavelength 0.71073
_diffrn_reflns_av_R_equivalents 0.0212
_diffrn_reflns_av_unetI/netI 0.0165
_diffrn_reflns_Laue_measured_fraction_full 0.999
_diffrn_reflns_Laue_measured_fraction_max 0.999
_diffrn_reflns_limit_h_max 12
_diffrn_reflns_limit_h_min -12
_diffrn_reflns_limit_k_max 14
_diffrn_reflns_limit_k_min -14
_diffrn_reflns_limit_l_max 15
_diffrn_reflns_limit_l_min -15
_diffrn_reflns_number 24328
_diffrn_reflns_point_group_measured_fraction_full 0.999
_diffrn_reflns_point_group_measured_fraction_max 0.999
_diffrn_reflns_theta_full 25.242
_diffrn_reflns_theta_max 25.719
_diffrn_reflns_theta_min 2.528
_diffrn_source 'microfocus sealed X-ray tube'
_diffrn_source_type 'Incoatec I\ms'
_diffrn_standards_number 0
_exptl_absorpt_coefficient_mu 2.655
_exptl_absorpt_correction_T_max 0.7453
_exptl_absorpt_correction_T_min 0.6383
_exptl_absorpt_correction_type multi-scan
_exptl_absorpt_process_details
;
SADABS-2016/2 (Bruker,2016/2) was used for absorption correction.
wR2(int) was 0.0858 before and 0.0364 after correction.
The Ratio of minimum to maximum transmission is 0.8564.
The \l/2 correction factor is Not present.
;
_exptl_crystal_colour 'light yellow'
_exptl_crystal_colour_modifier light
_exptl_crystal_colour_primary yellow
_exptl_crystal_density_diffrn 1.701
_exptl_crystal_density_method 'not measured'
_exptl_crystal_description block
_exptl_crystal_F_000 742
_exptl_crystal_size_max 0.4
_exptl_crystal_size_mid 0.3
_exptl_crystal_size_min 0.2
_refine_diff_density_max 0.372
_refine_diff_density_min -0.743
_refine_diff_density_rms 0.085
_refine_ls_extinction_method none
_refine_ls_goodness_of_fit_ref 1.120
_refine_ls_hydrogen_treatment mixed
_refine_ls_matrix_type full
_refine_ls_number_parameters 391
_refine_ls_number_reflns 5474
_refine_ls_number_restraints 9
_refine_ls_restrained_S_all 1.129
_refine_ls_R_factor_all 0.0172
_refine_ls_R_factor_gt 0.0158
_refine_ls_shift/su_max 0.002
_refine_ls_shift/su_mean 0.000
_refine_ls_structure_factor_coef Fsqd
_refine_ls_weighting_details 'w=1/[\s^2^(Fo^2^)+(0.0189P)^2^+0.9572P] where P=(Fo^2^+2Fc^2^)/3'
_refine_ls_weighting_scheme calc
_refine_ls_wR_factor_gt 0.0381
_refine_ls_wR_factor_ref 0.0385
_reflns_Friedel_coverage 0.000
_reflns_number_gt 5271
_reflns_number_total 5474
_reflns_threshold_expression 'I > 2\s(I)'
_cod_data_source_file c9dt00324j2.cif
_cod_data_source_block vig42_mecn_0m_a
_cod_depositor_comments 'Adding full bibliography for 7048759--7048760.cif.'
_cod_database_code 7048759
_shelx_shelxl_version_number 2014/7
_shelx_space_group_comment
;
The symmetry employed for this shelxl refinement is uniquely defined
by the following loop, which should always be used as a source of
symmetry information in preference to the above space-group names.
They are only intended as comments.
;
_shelx_estimated_absorpt_t_max 0.619
_shelx_estimated_absorpt_t_min 0.416
_olex2_refinement_description
;
1. Fixed Uiso
 At 1.2 times of:
  All C(H) groups, All C(H,H) groups
 At 1.5 times of:
  All C(H,H,H) groups, All O(H) groups
2. Restrained distances
 O4-H4
 0.87 with sigma of 0.01
 O2-H2
 0.87 with sigma of 0.01
 O3-H3
 0.87 with sigma of 0.01
 C8-H4
 1.919943 with sigma of 0.02
 Dy1-H4
 3.055482 with sigma of 0.02
 C4-H2
 1.916833 with sigma of 0.02
 Dy1-H2
 3.102054 with sigma of 0.02
 C6-H3
 1.920327 with sigma of 0.02
 Dy1-H3
 3.079967 with sigma of 0.02
3.a Secondary CH2 refined with riding coordinates:
 C1(H1A,H1B), C3(H3A,H3B), C4(H4A,H4B), C5(H5A,H5B), C6(H6A,H6B), C7(H7A,H7B),
 C8(H8A,H8B)
3.b Aromatic/amide H refined with riding coordinates:
 C9(H9), C10(H10), C11(H11), C12(H12), C13(H13), C16(H16), C19(H19), C20(H20),
 C21(H21), C22(H22), C23(H23)
3.c Idealised Me refined as rotating group:
 C25(H25A,H25B,H25C), C27(H27A,H27B,H27C)
3.d Idealised tetrahedral OH refined as rotating group:
 O5(H5)
;
_olex2_submission_special_instructions 'No special instructions were received'

loop_
_space_group_symop_operation_xyz
'x, y, z'
'-x, -y, -z'

loop_
_atom_site_label
_atom_site_type_symbol
_atom_site_fract_x
_atom_site_fract_y
_atom_site_fract_z
_atom_site_U_iso_or_equiv
_atom_site_adp_type
_atom_site_occupancy
_atom_site_site_symmetry_order
_atom_site_calc_flag
_atom_site_refinement_flags_posn
Dy1 Dy 0.35457(2) 0.59664(2) 0.41293(2) 0.00757(4) Uani 1 1 d D
O1 O 0.47762(13) 0.55538(12) 0.56733(12) 0.0095(3) Uani 1 1 d .
O2 O 0.36638(13) 0.80053(13) 0.40702(12) 0.0118(3) Uani 1 1 d D
H2 H 0.4419(13) 0.8276(18) 0.3873(18) 0.018 Uiso 1 1 d DR
O3 O 0.13734(14) 0.69681(14) 0.35954(13) 0.0156(3) Uani 1 1 d D
H3 H 0.1040(18) 0.7269(19) 0.2893(12) 0.023 Uiso 1 1 d DR
O4 O 0.24228(14) 0.42213(13) 0.53122(12) 0.0131(3) Uani 1 1 d D
H4 H 0.2764(17) 0.3435(9) 0.5571(17) 0.020 Uiso 1 1 d DR
O5 O 0.35929(14) 0.75119(14) 0.76989(13) 0.0174(3) Uani 1 1 d .
H5 H 0.3655 0.8276 0.7317 0.026 Uiso 1 1 calc GR
O6 O 0.45629(13) 0.71417(13) 0.24387(12) 0.0131(3) Uani 1 1 d .
O7 O 0.28844(13) 0.55005(13) 0.27174(12) 0.0116(3) Uani 1 1 d .
O8 O 0.38019(14) 0.19486(13) 0.59897(14) 0.0182(3) Uani 1 1 d .
O9 O 0.22853(16) 0.08070(18) 0.6709(2) 0.0442(5) Uani 1 1 d .
O10 O 0.41758(15) -0.00327(14) 0.64604(15) 0.0242(4) Uani 1 1 d .
N1 N 0.22090(15) 0.63356(15) 0.57917(14) 0.0098(3) Uani 1 1 d .
N2 N 0.34016(17) 0.08892(17) 0.63941(16) 0.0169(4) Uani 1 1 d .
N3 N 0.0946(2) 0.0973(2) 0.3398(2) 0.0335(5) Uani 1 1 d .
C1 C 0.44264(18) 0.60804(18) 0.64617(17) 0.0098(4) Uani 1 1 d .
H1A H 0.5097 0.6569 0.6456 0.012 Uiso 1 1 calc R
H1B H 0.4375 0.5400 0.7263 0.012 Uiso 1 1 calc R
C2 C 0.31206(19) 0.69451(18) 0.61477(17) 0.0111(4) Uani 1 1 d .
C3 C 0.26252(19) 0.72030(19) 0.71978(18) 0.0135(4) Uani 1 1 d .
H3A H 0.1910 0.7901 0.6937 0.016 Uiso 1 1 calc R
H3B H 0.2289 0.6453 0.7804 0.016 Uiso 1 1 calc R
C4 C 0.3292(2) 0.81865(19) 0.50986(18) 0.0131(4) Uani 1 1 d D
H4A H 0.2480 0.8766 0.4948 0.016 Uiso 1 1 calc R
H4B H 0.3956 0.8570 0.5277 0.016 Uiso 1 1 calc R
C5 C 0.09305(19) 0.7118(2) 0.53864(19) 0.0161(4) Uani 1 1 d .
H5A H 0.0775 0.7723 0.5726 0.019 Uiso 1 1 calc R
H5B H 0.0254 0.6569 0.5684 0.019 Uiso 1 1 calc R
C6 C 0.0831(2) 0.7831(2) 0.40638(18) 0.0152(4) Uani 1 1 d D
H6A H -0.0075 0.8140 0.3828 0.018 Uiso 1 1 calc R
H6B H 0.1309 0.8555 0.3769 0.018 Uiso 1 1 calc R
C7 C 0.2022(2) 0.50687(19) 0.67163(18) 0.0139(4) Uani 1 1 d .
H7A H 0.1394 0.5154 0.7300 0.017 Uiso 1 1 calc R
H7B H 0.2842 0.4635 0.7123 0.017 Uiso 1 1 calc R
C8 C 0.1550(2) 0.4290(2) 0.62110(18) 0.0142(4) Uani 1 1 d D
H8A H 0.1490 0.3438 0.6837 0.017 Uiso 1 1 calc R
H8B H 0.0687 0.4672 0.5876 0.017 Uiso 1 1 calc R
C9 C 0.64880(19) 0.84231(19) 0.10760(19) 0.0143(4) Uani 1 1 d .
H9 H 0.6559 0.8068 0.1903 0.017 Uiso 1 1 calc R
C10 C 0.7373(2) 0.9176(2) 0.0368(2) 0.0180(5) Uani 1 1 d .
H10 H 0.8060 0.9315 0.0712 0.022 Uiso 1 1 calc R
C11 C 0.7257(2) 0.9724(2) -0.0839(2) 0.0201(5) Uani 1 1 d .
H11 H 0.7860 1.0243 -0.1322 0.024 Uiso 1 1 calc R
C12 C 0.6261(2) 0.9515(2) -0.13390(19) 0.0179(4) Uani 1 1 d .
H12 H 0.6174 0.9899 -0.2166 0.022 Uiso 1 1 calc R
C13 C 0.5388(2) 0.87461(19) -0.06367(18) 0.0140(4) Uani 1 1 d .
H13 H 0.4711 0.8600 -0.0987 0.017 Uiso 1 1 calc R
C14 C 0.54933(19) 0.81853(18) 0.05783(18) 0.0110(4) Uani 1 1 d .
C15 C 0.46086(18) 0.73126(18) 0.13774(17) 0.0105(4) Uani 1 1 d .
C16 C 0.39360(19) 0.66905(18) 0.09464(17) 0.0117(4) Uani 1 1 d .
H16 H 0.4023 0.6881 0.0140 0.014 Uiso 1 1 calc R
C17 C 0.31412(18) 0.58014(18) 0.16434(17) 0.0106(4) Uani 1 1 d .
C18 C 0.25393(19) 0.51205(18) 0.11255(17) 0.0108(4) Uani 1 1 d .
C19 C 0.3105(2) 0.48848(19) 0.02098(18) 0.0132(4) Uani 1 1 d .
H19 H 0.3862 0.5225 -0.0154 0.016 Uiso 1 1 calc R
C20 C 0.2566(2) 0.41536(19) -0.01723(18) 0.0152(4) Uani 1 1 d .
H20 H 0.2972 0.3972 -0.0779 0.018 Uiso 1 1 calc R
C21 C 0.1444(2) 0.3688(2) 0.0325(2) 0.0179(4) Uani 1 1 d .
H21 H 0.1080 0.3188 0.0060 0.021 Uiso 1 1 calc R
C22 C 0.0849(2) 0.3951(2) 0.1209(2) 0.0183(5) Uani 1 1 d .
H22 H 0.0063 0.3653 0.1533 0.022 Uiso 1 1 calc R
C23 C 0.1402(2) 0.46475(19) 0.16197(19) 0.0150(4) Uani 1 1 d .
H23 H 0.1005 0.4805 0.2242 0.018 Uiso 1 1 calc R
C24 C 0.1868(2) 0.1348(2) 0.3408(2) 0.0237(5) Uani 1 1 d .
C25 C 0.3043(2) 0.1836(2) 0.3415(2) 0.0292(6) Uani 1 1 d .
H25A H 0.3371 0.2242 0.2613 0.044 Uiso 1 1 calc GR
H25B H 0.3684 0.1146 0.3899 0.044 Uiso 1 1 calc GR
H25C H 0.2864 0.2446 0.3736 0.044 Uiso 1 1 calc GR
N4 N 0.06010(18) 0.8039(2) 0.12207(18) 0.0242(4) Uani 1 1 d .
C26 C 0.0767(2) 0.8256(2) 0.0266(2) 0.0185(5) Uani 1 1 d .
C27 C 0.0987(3) 0.8519(3) -0.0960(2) 0.0289(6) Uani 1 1 d .
H27A H 0.1318 0.9320 -0.1378 0.043 Uiso 1 1 calc GR
H27B H 0.0180 0.8561 -0.1313 0.043 Uiso 1 1 calc GR
H27C H 0.1612 0.7852 -0.1010 0.043 Uiso 1 1 calc GR

loop_
_atom_site_aniso_label
_atom_site_aniso_U_11
_atom_site_aniso_U_22
_atom_site_aniso_U_33
_atom_site_aniso_U_23
_atom_site_aniso_U_13
_atom_site_aniso_U_12
Dy1 0.00936(5) 0.00846(5) 0.00543(5) -0.00338(4) 0.00041(3) -0.00197(3)
O1 0.0118(7) 0.0114(7) 0.0083(7) -0.0073(6) -0.0003(5) -0.0005(5)
O2 0.0159(7) 0.0121(7) 0.0077(7) -0.0042(6) 0.0024(6) -0.0042(6)
O3 0.0156(7) 0.0198(8) 0.0128(7) -0.0099(6) -0.0040(6) 0.0038(6)
O4 0.0173(7) 0.0107(7) 0.0115(7) -0.0050(6) 0.0043(6) -0.0044(6)
O5 0.0232(8) 0.0165(8) 0.0157(8) -0.0092(7) -0.0015(6) -0.0044(6)
O6 0.0184(7) 0.0149(7) 0.0078(7) -0.0051(6) 0.0028(6) -0.0084(6)
O7 0.0138(7) 0.0148(7) 0.0083(7) -0.0060(6) 0.0007(5) -0.0049(6)
O8 0.0195(8) 0.0111(7) 0.0241(8) -0.0069(7) 0.0024(6) -0.0063(6)
O9 0.0135(9) 0.0337(11) 0.0650(15) -0.0030(10) 0.0052(9) -0.0080(8)
O10 0.0258(9) 0.0127(8) 0.0338(10) -0.0104(7) -0.0017(7) -0.0006(7)
N1 0.0094(8) 0.0102(8) 0.0105(8) -0.0051(7) 0.0000(6) -0.0014(6)
N2 0.0158(9) 0.0155(9) 0.0176(10) -0.0046(8) -0.0024(7) -0.0041(7)
N3 0.0330(13) 0.0245(11) 0.0393(14) -0.0112(10) -0.0011(10) -0.0023(10)
C1 0.0134(10) 0.0111(9) 0.0074(9) -0.0062(8) 0.0004(7) -0.0021(8)
C2 0.0119(10) 0.0128(10) 0.0107(10) -0.0071(8) 0.0000(8) -0.0013(8)
C3 0.0154(10) 0.0155(10) 0.0124(10) -0.0087(9) 0.0017(8) -0.0026(8)
C4 0.0177(10) 0.0119(10) 0.0124(10) -0.0080(9) 0.0031(8) -0.0030(8)
C5 0.0111(10) 0.0211(11) 0.0178(11) -0.0109(9) -0.0004(8) 0.0002(8)
C6 0.0146(10) 0.0164(10) 0.0155(11) -0.0093(9) -0.0036(8) 0.0043(8)
C7 0.0155(10) 0.0154(10) 0.0102(10) -0.0050(9) 0.0032(8) -0.0046(8)
C8 0.0140(10) 0.0169(10) 0.0130(10) -0.0072(9) 0.0054(8) -0.0063(8)
C9 0.0162(10) 0.0130(10) 0.0150(11) -0.0076(9) 0.0007(8) -0.0015(8)
C10 0.0151(10) 0.0183(11) 0.0243(12) -0.0123(10) 0.0039(9) -0.0058(9)
C11 0.0199(11) 0.0145(10) 0.0236(12) -0.0066(10) 0.0108(9) -0.0066(9)
C12 0.0230(11) 0.0132(10) 0.0129(11) -0.0026(9) 0.0052(9) -0.0020(9)
C13 0.0153(10) 0.0128(10) 0.0126(10) -0.0047(8) 0.0006(8) -0.0015(8)
C14 0.0131(10) 0.0088(9) 0.0114(10) -0.0053(8) 0.0021(8) -0.0009(7)
C15 0.0111(9) 0.0093(9) 0.0100(10) -0.0039(8) -0.0002(7) 0.0008(7)
C16 0.0146(10) 0.0137(10) 0.0073(9) -0.0049(8) 0.0009(8) -0.0029(8)
C17 0.0095(9) 0.0116(9) 0.0106(10) -0.0055(8) -0.0011(7) 0.0015(7)
C18 0.0131(10) 0.0095(9) 0.0089(10) -0.0033(8) -0.0023(8) -0.0004(8)
C19 0.0155(10) 0.0139(10) 0.0106(10) -0.0057(8) 0.0001(8) -0.0023(8)
C20 0.0207(11) 0.0135(10) 0.0122(10) -0.0073(9) -0.0031(8) 0.0015(8)
C21 0.0229(11) 0.0133(10) 0.0206(11) -0.0094(9) -0.0068(9) -0.0024(9)
C22 0.0154(11) 0.0190(11) 0.0207(12) -0.0078(9) -0.0002(9) -0.0061(9)
C23 0.0154(10) 0.0176(11) 0.0137(10) -0.0080(9) 0.0008(8) -0.0041(8)
C24 0.0280(13) 0.0180(11) 0.0212(12) -0.0065(10) -0.0023(10) 0.0024(10)
C25 0.0254(13) 0.0290(13) 0.0325(14) -0.0134(12) -0.0064(11) 0.0004(10)
N4 0.0195(10) 0.0339(12) 0.0191(11) -0.0128(9) -0.0033(8) 0.0010(8)
C26 0.0142(11) 0.0228(12) 0.0221(13) -0.0129(10) -0.0018(9) -0.0026(9)
C27 0.0348(14) 0.0416(15) 0.0183(12) -0.0180(12) 0.0061(10) -0.0159(12)

loop_
_atom_type_symbol
_atom_type_description
_atom_type_scat_dispersion_real
_atom_type_scat_dispersion_imag
_atom_type_scat_source
C C 0.0033 0.0016 'International Tables Vol C Tables 4.2.6.8 and 6.1.1.4'
H H 0.0000 0.0000 'International Tables Vol C Tables 4.2.6.8 and 6.1.1.4'
Dy Dy -0.1892 4.4098 'International Tables Vol C Tables 4.2.6.8 and 6.1.1.4'
N N 0.0061 0.0033 'International Tables Vol C Tables 4.2.6.8 and 6.1.1.4'
O O 0.0106 0.0060 'International Tables Vol C Tables 4.2.6.8 and 6.1.1.4'

loop_
_geom_angle_atom_site_label_1
_geom_angle_atom_site_label_2
_geom_angle_atom_site_label_3
_geom_angle
_geom_angle_site_symmetry_1
_geom_angle_site_symmetry_3
O1 Dy1 Dy1 34.79(3) . 2_666
O1 Dy1 Dy1 34.54(3) 2_666 2_666
O1 Dy1 O1 69.32(5) . 2_666
O1 Dy1 O2 74.57(5) . .
O1 Dy1 O2 126.47(5) 2_666 .
O1 Dy1 O3 132.60(5) . .
O1 Dy1 O3 152.91(5) 2_666 .
O1 Dy1 O4 83.80(5) 2_666 .
O1 Dy1 O4 90.81(5) . .
O1 Dy1 O6 84.42(5) 2_666 .
O1 Dy1 O6 108.89(5) . .
O1 Dy1 O7 152.61(5) . .
O1 Dy1 O7 84.15(5) 2_666 .
O1 Dy1 N1 127.97(5) 2_666 .
O1 Dy1 N1 67.86(5) . .
O2 Dy1 Dy1 101.61(3) . 2_666
O2 Dy1 N1 66.56(5) . .
O3 Dy1 Dy1 162.38(4) . 2_666
O3 Dy1 O2 79.45(5) . .
O3 Dy1 N1 65.57(5) . .
O4 Dy1 Dy1 86.72(4) . 2_666
O4 Dy1 O2 135.29(5) . .
O4 Dy1 O3 80.62(5) . .
O4 Dy1 N1 68.78(5) . .
O6 Dy1 Dy1 97.87(4) . 2_666
O6 Dy1 O2 71.37(5) . .
O6 Dy1 O3 99.10(5) . .
O6 Dy1 O4 151.64(5) . .
O6 Dy1 O7 73.90(5) . .
O6 Dy1 N1 137.07(5) . .
O7 Dy1 Dy1 118.42(4) . 2_666
O7 Dy1 O2 129.63(5) . .
O7 Dy1 O3 71.29(5) . .
O7 Dy1 O4 79.30(5) . .
O7 Dy1 N1 129.30(5) . .
N1 Dy1 Dy1 98.44(4) . 2_666
Dy1 O1 Dy1 110.68(5) . 2_666
C1 O1 Dy1 126.28(11) . 2_666
C1 O1 Dy1 122.63(11) . .
C4 O2 Dy1 118.57(11) . .
C6 O3 Dy1 117.55(12) . .
C8 O4 Dy1 119.64(11) . .
C15 O6 Dy1 137.28(13) . .
C17 O7 Dy1 136.01(13) . .
C2 N1 Dy1 100.55(11) . .
C5 N1 Dy1 113.27(12) . .
C5 N1 C2 114.07(15) . .
C7 N1 Dy1 105.76(11) . .
C7 N1 C2 113.04(15) . .
C7 N1 C5 109.63(15) . .
O9 N2 O8 119.51(18) . .
O9 N2 O10 122.28(19) . .
O10 N2 O8 118.21(17) . .
O1 C1 C2 112.26(15) . .
N1 C2 C1 108.62(15) . .
N1 C2 C3 112.83(16) . .
N1 C2 C4 107.47(16) . .
C3 C2 C1 109.49(16) . .
C4 C2 C1 109.58(16) . .
C4 C2 C3 108.79(16) . .
O5 C3 C2 112.65(16) . .
O2 C4 C2 110.91(15) . .
N1 C5 C6 113.14(16) . .
O3 C6 C5 106.89(16) . .
N1 C7 C8 111.72(17) . .
O4 C8 C7 109.56(16) . .
C10 C9 C14 120.3(2) . .
C11 C10 C9 120.2(2) . .
C12 C11 C10 119.9(2) . .
C11 C12 C13 120.2(2) . .
C12 C13 C14 120.6(2) . .
C9 C14 C15 118.23(18) . .
C13 C14 C9 118.77(19) . .
C13 C14 C15 122.98(18) . .
O6 C15 C14 116.61(17) . .
O6 C15 C16 124.04(18) . .
C16 C15 C14 119.27(18) . .
C15 C16 C17 123.49(19) . .
O7 C17 C16 125.12(18) . .
O7 C17 C18 115.29(17) . .
C16 C17 C18 119.58(18) . .
C19 C18 C17 122.36(18) . .
C19 C18 C23 118.96(19) . .
C23 C18 C17 118.59(18) . .
C20 C19 C18 120.15(19) . .
C21 C20 C19 120.4(2) . .
C20 C21 C22 120.01(19) . .
C23 C22 C21 119.9(2) . .
C22 C23 C18 120.5(2) . .
N3 C24 C25 179.7(3) . .
N4 C26 C27 179.3(3) . .

loop_
_geom_bond_atom_site_label_1
_geom_bond_atom_site_label_2
_geom_bond_distance
_geom_bond_site_symmetry_2
Dy1 Dy1 3.7418(2) 2_666
Dy1 O1 2.2674(13) .
Dy1 O1 2.2818(13) 2_666
Dy1 O2 2.4503(13) .
Dy1 O3 2.4157(14) .
Dy1 O4 2.4106(14) .
Dy1 O6 2.2871(13) .
Dy1 O7 2.2971(13) .
Dy1 N1 2.6258(16) .
O1 Dy1 2.2818(13) 2_666
O1 C1 1.412(2) .
O2 C4 1.441(2) .
O3 C6 1.444(2) .
O4 C8 1.441(2) .
O5 C3 1.425(2) .
O6 C15 1.275(2) .
O7 C17 1.272(2) .
O8 N2 1.277(2) .
O9 N2 1.223(2) .
O10 N2 1.246(2) .
N1 C2 1.506(2) .
N1 C5 1.502(3) .
N1 C7 1.490(3) .
N3 C24 1.142(3) .
C1 C2 1.554(3) .
C2 C3 1.544(3) .
C2 C4 1.527(3) .
C5 C6 1.519(3) .
C7 C8 1.512(3) .
C9 C10 1.389(3) .
C9 C14 1.398(3) .
C10 C11 1.386(3) .
C11 C12 1.383(3) .
C12 C13 1.386(3) .
C13 C14 1.394(3) .
C14 C15 1.495(3) .
C15 C16 1.404(3) .
C16 C17 1.404(3) .
C17 C18 1.494(3) .
C18 C19 1.394(3) .
C18 C23 1.398(3) .
C19 C20 1.388(3) .
C20 C21 1.381(3) .
C21 C22 1.386(3) .
C22 C23 1.385(3) .
C24 C25 1.460(3) .
N4 C26 1.133(3) .
C26 C27 1.459(3) .
